data_2213985
loop_
_publ_author_name
'Boujelben, Mohamed'
'Toumi, Mohamed'
'Mhiri, Tahar'

_publ_section_title
;
 NH~4~Ce(SO~4~)~2~&#x00B7;4H~2~O
;
_journal_coeditor_code WM2108
_journal_issue 6
_journal_name_full 'Acta Crystallographica Section E'
_journal_page_first i144
_journal_page_last i145
_journal_paper_doi 10.1107/S1600536807024555
_journal_volume 63
_journal_year 2007
_chemical_formula_iupac 'N H4 Ce (S O4)2 , 4H2 O'
_chemical_formula_structural '(N H4) Ce (S O4)2 , 4H2 O'
_chemical_formula_sum 'Ce H12 N O12 S2'
_chemical_formula_weight 422.35
_chemical_name_systematic
;
ammonium cerium(III) bis(sulfate) tetrahydrate
;
_space_group_IT_number 14
_symmetry_cell_setting monoclinic
_symmetry_space_group_name_Hall '-P 2ybc'
_symmetry_space_group_name_H-M 'P 1 21/c 1'
_atom_sites_solution_hydrogens geom
_atom_sites_solution_primary direct
_atom_sites_solution_secondary difmap
_audit_creation_method CRYSTALS_ver_12.51
_cell_angle_alpha 90
_cell_angle_beta 97.29(3)
_cell_angle_gamma 90
_cell_formula_units_Z 4
_cell_length_a 6.673(2)
_cell_length_b 18.9920(5)
_cell_length_c 8.808(2)
_cell_measurement_reflns_used 6883
_cell_measurement_temperature 298
_cell_measurement_theta_max 25.82
_cell_measurement_theta_min 1.77
_cell_volume 1107.2(4)
_computing_cell_refinement 'DENZO (Otwinowski & Minor, 1997)'
_computing_data_collection 'COLLECT (Nonius, 2001)'
_computing_data_reduction DENZO
_computing_molecular_graphics 'DIAMOND (Brandenburg & Berndt, 1999)'
_computing_publication_material CRYSTALS
_computing_structure_refinement 'CRYSTALS (Betteridge <i>et al.</i>,  2003)'
_computing_structure_solution 'SHELXS97 (Sheldrick, 1997)'
_diffrn_ambient_temperature 298
_diffrn_measured_fraction_theta_full 1.000
_diffrn_measured_fraction_theta_max 1.000
_diffrn_measurement_device_type 'Nonius Kappa CCD area-detector'
_diffrn_measurement_method '\f rotation scans with 2\% steps'
_diffrn_radiation_monochromator graphite
_diffrn_radiation_type 'Mo K\a'
_diffrn_radiation_wavelength 0.71073
_diffrn_reflns_av_R_equivalents 0.042
_diffrn_reflns_limit_h_max 9
_diffrn_reflns_limit_h_min -9
_diffrn_reflns_limit_k_max 26
_diffrn_reflns_limit_k_min -26
_diffrn_reflns_limit_l_max 12
_diffrn_reflns_limit_l_min -12
_diffrn_reflns_number 6836
_diffrn_reflns_theta_full 29.961
_diffrn_reflns_theta_max 29.961
_diffrn_reflns_theta_min 2.145
_diffrn_standards_number 0
_exptl_absorpt_coefficient_mu 4.545
_exptl_absorpt_correction_T_max 0.772
_exptl_absorpt_correction_T_min 0.667
_exptl_absorpt_correction_type multi-scan
_exptl_absorpt_process_details '(MULABS in PLATON; Spek, 1998)'
_exptl_crystal_colour transparent
_exptl_crystal_density_diffrn 2.533
_exptl_crystal_description prism
_exptl_crystal_F_000 820
_exptl_crystal_size_max 0.095
_exptl_crystal_size_mid 0.076
_exptl_crystal_size_min 0.057
_refine_diff_density_max 1.00
_refine_diff_density_min -2.62
_refine_ls_extinction_method none
_refine_ls_goodness_of_fit_ref 1.0490
_refine_ls_hydrogen_treatment refall
_refine_ls_matrix_type full
_refine_ls_number_parameters 145
_refine_ls_number_reflns 1489
_refine_ls_number_restraints 0
_refine_ls_R_factor_all 0.0335
_refine_ls_R_factor_gt 0.0335
_refine_ls_shift/su_max 0.000650
_refine_ls_structure_factor_coef Fsqd
_refine_ls_weighting_details
;
Method, part 1, Chebychev polynomial, (Watkin, 1994; Prince, 1982)
[weight] = 1.0/[A~0~*T~0~(x)+A~1~*T~1~(x) ... +A~n-1~]*T~n-1~(x)]
where A~i~ are the Chebychev coefficients listed below and x = Fcalc/Fmax
Method = robust weighting (Prince, 1982)
W = [weight] * [1-(deltaF/6*sigmaF)^2^]^2^
A~i~ are: 0.119E+04 -0.128E+04 956.
Prince, E. (1982). Mathematical Techniques in Crystallography and Materials
Science. New York: Springer-Verlag.
Watkin, D. J. (1994). Acta Cryst. A50, 411--437.
;
_refine_ls_weighting_scheme calc
_refine_ls_wR_factor_all 0.0713
_refine_ls_wR_factor_gt 0.0713
_refine_ls_wR_factor_ref 0.0684
_reflns_number_gt 1489
_reflns_number_total 3225
_reflns_threshold_expression I>3\s(I)
_cod_data_source_file wm2108.cif
_cod_data_source_block I
_cod_original_cell_volume 1107.3(4)
_cod_original_sg_symbol_H-M 'P 21/c'
_cod_database_code 2213985
_cod_database_fobs_code 2213985

loop_
_symmetry_equiv_pos_as_xyz
x,y,z
-x,-y,-z
-x,y+1/2,-z+1/2
x,-y+1/2,z+1/2

loop_
_atom_site_type_symbol
_atom_site_label
_atom_site_fract_x
_atom_site_fract_y
_atom_site_fract_z
_atom_site_U_iso_or_equiv
_atom_site_adp_type
_atom_site_occupancy
Ce Ce1 0.64763(5) 0.37838(2) 0.78484(4) 0.0152 Uani 1.0000
S S1 0.6215(3) 0.22283(10) 0.9125(2) 0.0227 Uani 1.0000
S S2 0.1859(2) 0.42436(10) 0.7628(3) 0.0268 Uani 1.0000
O O1 0.5880(11) 0.1595(3) 0.8189(7) 0.0339 Uani 1.0000
O O2 0.4532(9) 0.2738(3) 0.8726(8) 0.0299 Uani 1.0000
O O3 0.6324(14) 0.2963(4) 0.5734(8) 0.0477 Uani 1.0000
O O4 0.8046(9) 0.2604(3) 0.8841(8) 0.0317 Uani 1.0000
O O5 0.2958(9) 0.3919(4) 0.6427(7) 0.0421 Uani 1.0000
O O6 0.1221(12) 0.4953(4) 0.7296(18) 0.0859 Uani 1.0000
O O7 0.3358(10) 0.4220(5) 0.9017(9) 0.0481 Uani 1.0000
O O8 0.0153(8) 0.3808(4) 0.7888(9) 0.0384 Uani 1.0000
O O9 0.7475(12) 0.3922(4) 1.0692(7) 0.0424 Uani 1.0000
O O10 0.6715(11) 0.4456(4) 0.5367(8) 0.0374 Uani 1.0000
O O11 0.6946(14) 0.5064(4) 0.8336(8) 0.0433 Uani 1.0000
N N1 1.1550(14) 0.2781(5) 1.1103(10) 0.0465 Uani 1.0000
O O12 1.1383(12) 0.3893(5) 1.3333(11) 0.0566 Uani 1.0000
H H1 1.1104 0.3072 1.1611 0.0500 Uiso 1.0000
H H2 1.1757 0.2387 1.1504 0.0500 Uiso 1.0000
H H3 1.0699 0.2738 1.0347 0.0500 Uiso 1.0000
H H4 1.2787 0.2884 1.0602 0.0500 Uiso 1.0000
H H7 0.7780 0.4503 0.4859 0.0500 Uiso 1.0000
H H5 0.6188 0.3895 0.9994 0.0500 Uiso 1.0000
H H6 0.7483 0.3625 1.1406 0.0500 Uiso 1.0000
H H8 0.5980 0.4851 0.5266 0.0500 Uiso 1.0000
H H9 0.7458 0.5349 0.7810 0.0500 Uiso 1.0000
H H10 0.6884 0.5296 0.9120 0.0500 Uiso 1.0000
H H11 1.2719 0.3790 1.3297 0.0500 Uiso 1.0000
H H12 1.0854 0.3554 1.3679 0.0500 Uiso 1.0000

loop_
_atom_site_aniso_label
_atom_site_aniso_U_11
_atom_site_aniso_U_22
_atom_site_aniso_U_33
_atom_site_aniso_U_12
_atom_site_aniso_U_13
_atom_site_aniso_U_23
Ce1 0.01392(14) 0.01666(15) 0.01504(14) -0.0010(2) 0.00201(8) -0.0016(2)
S1 0.0303(8) 0.0188(8) 0.0188(7) -0.0041(6) 0.0027(6) 0.0023(6)
S2 0.0159(7) 0.0214(8) 0.0439(11) 0.0001(6) 0.0071(7) 0.0021(8)
O1 0.051(4) 0.028(3) 0.023(3) -0.007(3) 0.005(2) -0.001(2)
O2 0.026(2) 0.028(3) 0.037(3) -0.005(2) 0.010(2) 0.004(2)
O3 0.096(6) 0.022(3) 0.024(3) 0.003(4) 0.004(4) -0.008(3)
O4 0.027(3) 0.024(3) 0.042(4) -0.001(2) 0.000(2) 0.009(2)
O5 0.022(2) 0.081(6) 0.023(3) 0.021(3) 0.000(2) 0.006(3)
O6 0.033(4) 0.027(4) 0.199(14) 0.011(3) 0.019(5) 0.034(5)
O7 0.028(3) 0.071(5) 0.047(4) 0.002(3) 0.009(3) -0.036(4)
O8 0.017(2) 0.035(3) 0.064(4) -0.011(3) 0.008(2) 0.008(4)
O9 0.054(4) 0.050(5) 0.021(3) -0.016(3) -0.005(2) 0.005(3)
O10 0.047(4) 0.036(3) 0.030(3) -0.008(3) 0.009(3) 0.012(3)
O11 0.076(5) 0.028(3) 0.031(3) -0.009(3) 0.023(3) -0.010(2)
N1 0.044(4) 0.053(5) 0.038(4) 0.020(4) -0.011(3) 0.003(4)
O12 0.042(4) 0.069(6) 0.055(4) 0.005(4) -0.009(3) 0.022(4)

loop_
_atom_type_symbol
_atom_type_scat_dispersion_real
_atom_type_scat_dispersion_imag
_atom_type_scat_source
O 0.0106 0.0060 'International Tables Vol C 4.2.6.8 and 6.1.1.4'
H 0.0000 0.0000 'International Tables Vol C 4.2.6.8 and 6.1.1.4'
Ce -0.2486 2.6331 'International Tables Vol C 4.2.6.8 and 6.1.1.4'
S 0.1246 0.1234 'International Tables Vol C 4.2.6.8 and 6.1.1.4'
N 0.0061 0.0033 'International Tables Vol C 4.2.6.8 and 6.1.1.4'

loop_
_geom_angle_atom_site_label_1
_geom_angle_atom_site_label_2
_geom_angle_atom_site_label_3
_geom_angle_site_symmetry_1
_geom_angle_site_symmetry_3
_geom_angle
_geom_angle_publ_flag
O8 Ce1 S1 1_655 . 96.44(18) no
O8 Ce1 O2 1_655 . 123.9(2) no
S1 Ce1 O2 . . 27.51(14) no
O8 Ce1 O3 1_655 . 88.1(3) no
S1 Ce1 O3 . . 70.99(17) no
O2 Ce1 O3 . . 76.0(2) no
O8 Ce1 O4 1_655 . 69.4(2) no
S1 Ce1 O4 . . 27.05(13) no
O2 Ce1 O4 . . 54.6(2) no
O3 Ce1 O4 . . 71.1(2) no
O8 Ce1 O5 1_655 . 150.5(2) no
S1 Ce1 O5 . . 100.40(19) no
O2 Ce1 O5 . . 75.7(2) no
O3 Ce1 O5 . . 74.9(3) no
O4 Ce1 O5 . . 124.6(2) no
O8 Ce1 O7 1_655 . 148.0(2) no
S1 Ce1 O7 . . 94.3(2) no
O2 Ce1 O7 . . 70.2(3) no
O3 Ce1 O7 . . 123.9(3) no
O4 Ce1 O7 . . 117.3(3) no
O8 Ce1 O9 1_655 . 81.1(3) no
S1 Ce1 O9 . . 76.39(17) no
O2 Ce1 O9 . . 82.0(2) no
O3 Ce1 O9 . . 144.2(2) no
O4 Ce1 O9 . . 73.1(2) no
O8 Ce1 O10 1_655 . 80.3(2) no
S1 Ce1 O10 . . 141.35(17) no
O2 Ce1 O10 . . 137.7(2) no
O3 Ce1 O10 . . 70.4(2) no
O4 Ce1 O10 . . 131.1(2) no
O8 Ce1 O11 1_655 . 82.8(3) no
S1 Ce1 O11 . . 149.54(17) no
O2 Ce1 O11 . . 140.3(2) no
O3 Ce1 O11 . . 139.1(2) no
O4 Ce1 O11 . . 139.1(3) no
O8 Ce1 H5 1_655 . 101.977 no
S1 Ce1 H5 . . 74.861 no
O2 Ce1 H5 . . 70.786 no
O3 Ce1 H5 . . 145.265 no
O4 Ce1 H5 . . 81.389 no
O5 Ce1 O7 . . 54.4(2) no
O5 Ce1 O9 . . 126.3(2) no
O7 Ce1 O9 . . 72.2(3) no
O5 Ce1 O10 . . 71.4(2) no
O7 Ce1 O10 . . 108.8(3) no
O9 Ce1 O10 . . 139.5(2) no
O5 Ce1 O11 . . 94.3(3) no
O7 Ce1 O11 . . 72.9(3) no
O9 Ce1 O11 . . 73.4(2) no
O10 Ce1 O11 . . 68.8(2) no
O5 Ce1 H5 . . 105.736 no
O7 Ce1 H5 . . 52.304 no
O9 Ce1 H5 . . 20.850 no
O10 Ce1 H5 . . 143.699 no
O11 Ce1 H5 . . 75.529 no
Ce1 S1 O3 . 4_555 125.4(3) no
Ce1 S1 O1 . . 125.3(3) no
O3 S1 O1 4_555 . 109.2(4) no
Ce1 S1 O2 . . 52.1(2) no
O3 S1 O2 4_555 . 109.6(4) no
O1 S1 O2 . . 110.2(4) no
Ce1 S1 O4 . . 53.2(2) no
O3 S1 O4 4_555 . 110.4(5) no
O1 S1 O4 . . 112.1(4) no
O2 S1 O4 . . 105.2(3) no
O5 S2 O6 . . 113.8(7) no
O5 S2 O7 . . 103.4(3) no
O6 S2 O7 . . 110.5(7) no
O5 S2 O8 . . 110.0(5) no
O6 S2 O8 . . 110.5(5) no
O7 S2 O8 . . 108.3(5) no
Ce1 O2 S1 . . 100.4(3) no
Ce1 O3 S1 . 4_554 154.4(5) no
Ce1 O4 S1 . . 99.8(3) no
Ce1 O5 S2 . . 101.5(3) no
Ce1 O7 S2 . . 100.1(3) no
Ce1 O8 S2 1_455 . 144.5(5) no
H5 O9 H6 . . 110.455 no
Ce1 O10 H7 . . 128.308 no
Ce1 O10 H8 . . 114.254 no
H7 O10 H8 . . 109.248 no
H9 O11 H10 . . 101.042 no
H1 N1 H2 . . 116.347 no
H1 N1 H3 . . 104.775 no
H2 N1 H3 . . 108.423 no
H1 N1 H4 . . 119.964 no
H2 N1 H4 . . 105.124 no
H3 N1 H4 . . 100.646 no
H11 O12 H12 . . 108.302 no

loop_
_geom_bond_atom_site_label_1
_geom_bond_atom_site_label_2
_geom_bond_site_symmetry_2
_geom_bond_distance
_geom_bond_publ_flag
Ce1 O8 1_655 2.450(5) yes
Ce1 S1 . 3.1736(18) no
Ce1 O2 . 2.545(6) yes
Ce1 O3 . 2.420(7) yes
Ce1 O4 . 2.578(6) yes
Ce1 O5 . 2.530(6) yes
Ce1 O7 . 2.573(6) yes
Ce1 O9 . 2.523(6) yes
Ce1 O10 . 2.554(6) yes
Ce1 O11 . 2.482(7) yes
Ce1 H5 . 1.935 no
S1 O3 4_555 1.456(7) yes
S1 O1 . 1.459(6) yes
S1 O2 . 1.491(6) yes
S1 O4 . 1.464(6) yes
S2 O5 . 1.495(6) yes
S2 O6 . 1.432(8) yes
S2 O7 . 1.479(8) yes
S2 O8 . 1.449(6) yes
O9 H5 . 0.992 no
O9 H6 . 0.845 no
O10 H7 . 0.891 no
O10 H8 . 0.893 no
O11 H9 . 0.815 no
O11 H10 . 0.824 no
N1 H1 . 0.793 no
N1 H2 . 0.831 no
N1 H3 . 0.823 no
N1 H4 . 1.003 no
O12 H11 . 0.917 no
O12 H12 . 0.812 no

loop_
_geom_hbond_atom_site_label_D
_geom_hbond_atom_site_label_H
_geom_hbond_atom_site_label_A
_geom_hbond_site_symmetry_A
_geom_hbond_distance_DH
_geom_hbond_distance_HA
_geom_hbond_distance_DA
_geom_hbond_angle_DHA
_geom_hbond_publ_flag
N1 H1 O12 . 0.793(9) 2.167(10) 2.918(14) 153.1(7) yes
N1 H3 O4 . 0.823(9) 2.088(6) 2.882(12) 165.6(7) yes
N1 H4 O2 1_655 1.003(10) 2.157(6) 3.067(11) 150.0(6) yes
O9 H5 O7 . 0.992(7) 2.068(7) 2.998(10) 156.2(5) yes
O9 H6 O1 4_555 0.845(7) 2.052(6) 2.738(9) 138.7(6) yes
O11 H9 O12 2_767 0.815(7) 1.969(9) 2.776(11) 174.6(6) yes
O11 H10 O7 2_667 0.824(6) 1.906(7) 2.705(9) 176.1(6) yes
